data_2208055
loop_
_publ_author_name
'Li, Jie'
'Ma, Jian-Ping'
'Xia, Ji-Bao'
'Huang, Ru-Qi'
'Dong, Yu-Bin'

_publ_section_title
;Bis(\m-2,5-di-3-pyridyl-1,3,4-oxadiazole-\k^2^<i>N</i>^2^:<i>N</i>^5^)disilver(I)
 bis(trifluoromethanesulfonate)
;
_journal_issue 2
_journal_name_full 'Acta Crystallographica Section E'
_journal_page_first m247
_journal_page_last m248
_journal_paper_doi 10.1107/S1600536805038869
_journal_volume 62
_journal_year 2006
_chemical_formula_iupac '[Ag2 (C12 H8 N4 O)2] (C F3 O3 S)2'
_chemical_formula_moiety 'C24 H16 Ag2 N8 O2 2+, 2C F3 O3 S -'
_chemical_formula_sum 'C26 H16 Ag2 F6 N8 O8 S2'
_chemical_formula_weight 962.35
_chemical_name_systematic
;
bis(\m-2,5-di-3-pyridyl-1,3,4-oxadiazole-\k^2^N^2^:N^5^)disilver(I)
bis(trifluoromethanesulfonate)
;
_space_group_IT_number 2
_symmetry_cell_setting triclinic
_symmetry_space_group_name_Hall '-P 1'
_symmetry_space_group_name_H-M 'P -1'
_atom_sites_solution_hydrogens geom
_atom_sites_solution_primary direct
_atom_sites_solution_secondary difmap
_audit_creation_method SHELXL-97
_cell_angle_alpha 75.293(2)
_cell_angle_beta 79.256(2)
_cell_angle_gamma 75.352(2)
_cell_formula_units_Z 1
_cell_length_a 8.3112(14)
_cell_length_b 9.4620(16)
_cell_length_c 10.7660(18)
_cell_measurement_reflns_used 2803
_cell_measurement_temperature 298(2)
_cell_measurement_theta_max 28.263
_cell_measurement_theta_min 2.555
_cell_volume 785.5(2)
_computing_cell_refinement 'SAINT (Bruker, 1997)'
_computing_data_collection 'SMART (Bruker, 1997)'
_computing_data_reduction SAINT
_computing_molecular_graphics 'SHELXTL (Sheldrick, 2001)'
_computing_publication_material SHELXTL
_computing_structure_refinement 'SHELXL97 (Sheldrick, 1997)'
_computing_structure_solution 'SHELXS97 (Sheldrick, 1990)'
_diffrn_ambient_temperature 298(2)
_diffrn_detector_area_resol_mean 10
_diffrn_measured_fraction_theta_full 0.984
_diffrn_measured_fraction_theta_max 0.984
_diffrn_measurement_device_type 'Bruker SMART APEX CCD area-detector'
_diffrn_measurement_method '\f and \w'
_diffrn_radiation_monochromator graphite
_diffrn_radiation_source 'fine-focus sealed tube'
_diffrn_radiation_type MoK\a
_diffrn_radiation_wavelength 0.71073
_diffrn_reflns_av_R_equivalents 0.0187
_diffrn_reflns_av_sigmaI/netI 0.0340
_diffrn_reflns_limit_h_max 9
_diffrn_reflns_limit_h_min -9
_diffrn_reflns_limit_k_max 11
_diffrn_reflns_limit_k_min -9
_diffrn_reflns_limit_l_max 12
_diffrn_reflns_limit_l_min -10
_diffrn_reflns_number 4122
_diffrn_reflns_theta_full 25.02
_diffrn_reflns_theta_max 25.02
_diffrn_reflns_theta_min 1.97
_diffrn_standards_number 0
_exptl_absorpt_coefficient_mu 1.479
_exptl_absorpt_correction_T_max 0.8310
_exptl_absorpt_correction_T_min 0.6033
_exptl_absorpt_correction_type multi-scan
_exptl_absorpt_process_details '(SADABS; Sheldrick, 1996)'
_exptl_crystal_colour colorless
_exptl_crystal_density_diffrn 2.034
_exptl_crystal_density_method 'not measured'
_exptl_crystal_description block
_exptl_crystal_F_000 472
_exptl_crystal_size_max 0.38
_exptl_crystal_size_mid 0.22
_exptl_crystal_size_min 0.13
_refine_diff_density_max 0.831
_refine_diff_density_min -0.466
_refine_ls_extinction_method none
_refine_ls_goodness_of_fit_ref 1.000
_refine_ls_hydrogen_treatment constr
_refine_ls_matrix_type full
_refine_ls_number_parameters 235
_refine_ls_number_reflns 2725
_refine_ls_number_restraints 0
_refine_ls_restrained_S_all 1.000
_refine_ls_R_factor_all 0.0423
_refine_ls_R_factor_gt 0.0402
_refine_ls_shift/su_max 0.001
_refine_ls_shift/su_mean 0.000
_refine_ls_structure_factor_coef Fsqd
_refine_ls_weighting_details 'calc w=1/[\s^2^(Fo^2^)+(0.0774P)^2^+0.5163P] where P=(Fo^2^+2Fc^2^)/3'
_refine_ls_weighting_scheme calc
_refine_ls_wR_factor_gt 0.1105
_refine_ls_wR_factor_ref 0.1131
_reflns_number_gt 2568
_reflns_number_total 2725
_reflns_threshold_expression I>2\s(I)
_cod_data_source_file er6034.cif
_cod_data_source_block I
_cod_depositor_comments
;
The following automatic conversions were performed:
'_symmetry_cell_setting' value 'Triclinic' changed to 'triclinic'
according to '/home/saulius/struct/CIF-dictionaries/cif_core.dic'
dictionary named 'cif_core.dic' version 2.4.1 from 2010-06-29.

Automatic conversion script
Id: cif_fix_enum 1527 2010-12-29 10:47:43Z saulius 

The following automatic conversions were performed:

'_symmetry_cell_setting' value 'Triclinic' changed to 'triclinic'
according to /home/saulius/struct/CIF-dictionaries/cif_core.dic
dictionary named 'cif_core.dic' version 2.4.1 from 2010-06-29.

Automatic conversion script
Id: cif_fix_values 1715 2011-07-08 13:25:40Z adriana 
;
_cod_original_sg_symbol_H-M P-1
_cod_database_code 2208055

loop_
_symmetry_equiv_pos_as_xyz
'x, y, z'
'-x, -y, -z'

loop_
_atom_site_label
_atom_site_fract_x
_atom_site_fract_y
_atom_site_fract_z
_atom_site_U_iso_or_equiv
_atom_site_adp_type
_atom_site_calc_flag
_atom_site_refinement_flags
_atom_site_occupancy
_atom_site_type_symbol
Ag1 0.65552(4) 0.08392(3) 0.41432(3) 0.04866(17) Uani d . 1 Ag
N1 0.7817(4) 0.0242(4) 0.5851(3) 0.0370(7) Uani d . 1 N
N2 0.8719(6) 0.2078(4) 0.9399(4) 0.0551(10) Uani d . 1 N
N3 0.8140(5) 0.3487(4) 0.9726(4) 0.0541(10) Uani d . 1 N
N4 0.4726(5) 0.8046(4) 0.7537(3) 0.0417(8) Uani d . 1 N
C1 0.8739(5) -0.1126(5) 0.6285(4) 0.0423(9) Uani d . 1 C
H1 0.8858 -0.1865 0.5826 0.051 Uiso calc R 1 H
C2 0.9507(6) -0.1477(5) 0.7373(4) 0.0498(11) Uani d . 1 C
H2 1.0126 -0.2439 0.7648 0.060 Uiso calc R 1 H
C3 0.9358(6) -0.0388(5) 0.8063(4) 0.0461(10) Uani d . 1 C
H3 0.9878 -0.0600 0.8802 0.055 Uiso calc R 1 H
C4 0.8412(5) 0.1023(4) 0.7621(4) 0.0353(8) Uani d . 1 C
C5 0.7670(5) 0.1288(4) 0.6520(4) 0.0355(8) Uani d . 1 C
H5 0.7037 0.2239 0.6229 0.043 Uiso calc R 1 H
C6 0.8189(5) 0.2196(4) 0.8331(4) 0.0376(9) Uani d . 1 C
C7 0.7318(5) 0.4315(5) 0.8814(4) 0.0384(9) Uani d . 1 C
C8 0.6435(5) 0.5869(4) 0.8691(4) 0.0354(8) Uani d . 1 C
C9 0.6413(6) 0.6621(5) 0.9662(4) 0.0485(11) Uani d . 1 C
H9 0.6991 0.6152 1.0369 0.058 Uiso calc R 1 H
C10 0.5518(7) 0.8064(5) 0.9539(4) 0.0539(12) Uani d . 1 C
H10 0.5466 0.8587 1.0175 0.065 Uiso calc R 1 H
C11 0.4697(6) 0.8741(5) 0.8481(4) 0.0497(11) Uani d . 1 C
H11 0.4095 0.9724 0.8416 0.060 Uiso calc R 1 H
C12 0.5596(5) 0.6629(4) 0.7647(4) 0.0371(8) Uani d . 1 C
H12 0.5635 0.6139 0.6991 0.044 Uiso calc R 1 H
C13 0.8079(7) 0.5280(6) 0.3656(6) 0.0667(14) Uani d . 1 C
O1 0.7285(3) 0.3586(3) 0.7888(2) 0.0355(6) Uani d . 1 O
O2 0.8179(7) 0.7938(5) 0.3688(6) 0.1004(16) Uani d . 1 O
O3 0.5693(5) 0.7068(6) 0.4649(4) 0.0920(16) Uani d . 1 O
O4 0.6357(7) 0.7589(5) 0.2359(4) 0.0891(14) Uani d . 1 O
S1 0.69657(16) 0.71952(13) 0.35646(11) 0.0515(3) Uani d . 1 S
F1 0.8454(6) 0.4636(5) 0.4859(5) 0.1285(18) Uani d . 1 F
F2 0.7203(6) 0.4461(5) 0.3409(6) 0.1147(16) Uani d . 1 F
F3 0.9462(5) 0.5161(5) 0.2865(6) 0.129(2) Uani d . 1 F

loop_
_atom_site_aniso_label
_atom_site_aniso_U_11
_atom_site_aniso_U_22
_atom_site_aniso_U_33
_atom_site_aniso_U_12
_atom_site_aniso_U_13
_atom_site_aniso_U_23
Ag1 0.0671(3) 0.0424(2) 0.0400(2) -0.00290(17) -0.02599(17) -0.01051(15)
N1 0.0462(18) 0.0315(17) 0.0358(17) -0.0037(14) -0.0131(14) -0.0112(13)
N2 0.086(3) 0.036(2) 0.046(2) 0.0083(18) -0.036(2) -0.0148(16)
N3 0.085(3) 0.038(2) 0.042(2) 0.0041(19) -0.0319(19) -0.0158(16)
N4 0.064(2) 0.0312(18) 0.0318(17) -0.0047(16) -0.0181(15) -0.0080(14)
C1 0.052(2) 0.032(2) 0.046(2) -0.0002(17) -0.0132(18) -0.0170(17)
C2 0.063(3) 0.035(2) 0.050(3) 0.006(2) -0.023(2) -0.0114(19)
C3 0.054(2) 0.042(2) 0.041(2) 0.0040(19) -0.0207(19) -0.0100(18)
C4 0.0389(19) 0.032(2) 0.0349(19) -0.0028(16) -0.0111(15) -0.0082(16)
C5 0.0389(19) 0.0297(19) 0.037(2) -0.0001(15) -0.0136(16) -0.0075(16)
C6 0.047(2) 0.031(2) 0.034(2) -0.0027(16) -0.0135(16) -0.0058(16)
C7 0.051(2) 0.039(2) 0.0297(19) -0.0096(18) -0.0116(16) -0.0106(16)
C8 0.048(2) 0.033(2) 0.0283(18) -0.0098(17) -0.0102(15) -0.0088(15)
C9 0.079(3) 0.036(2) 0.036(2) -0.010(2) -0.021(2) -0.0093(17)
C10 0.091(3) 0.037(2) 0.041(2) -0.006(2) -0.024(2) -0.0188(19)
C11 0.081(3) 0.029(2) 0.043(2) -0.003(2) -0.019(2) -0.0148(18)
C12 0.052(2) 0.033(2) 0.0317(19) -0.0085(17) -0.0112(16) -0.0119(15)
C13 0.054(3) 0.051(3) 0.093(4) -0.014(2) -0.008(3) -0.011(3)
O1 0.0488(15) 0.0296(14) 0.0300(13) -0.0028(11) -0.0144(11) -0.0088(10)
O2 0.130(4) 0.071(3) 0.126(4) -0.035(3) -0.032(3) -0.043(3)
O3 0.080(3) 0.121(4) 0.054(2) 0.028(3) -0.006(2) -0.032(2)
O4 0.145(4) 0.070(3) 0.049(2) 0.007(3) -0.044(2) -0.0144(19)
S1 0.0751(8) 0.0394(6) 0.0418(6) 0.0055(5) -0.0220(5) -0.0193(5)
F1 0.128(4) 0.087(3) 0.141(4) 0.003(3) -0.055(3) 0.029(3)
F2 0.109(3) 0.064(2) 0.192(5) -0.030(2) -0.022(3) -0.053(3)
F3 0.087(3) 0.083(3) 0.205(5) -0.011(2) 0.050(3) -0.066(3)

loop_
_atom_type_symbol
_atom_type_description
_atom_type_scat_dispersion_real
_atom_type_scat_dispersion_imag
_atom_type_scat_source
C C 0.0033 0.0016 'International Tables Vol C Tables 4.2.6.8 and 6.1.1.4'
H H 0.0000 0.0000 'International Tables Vol C Tables 4.2.6.8 and 6.1.1.4'
N N 0.0061 0.0033 'International Tables Vol C Tables 4.2.6.8 and 6.1.1.4'
O O 0.0106 0.0060 'International Tables Vol C Tables 4.2.6.8 and 6.1.1.4'
Ag Ag -0.8971 1.1015 'International Tables Vol C Tables 4.2.6.8 and 6.1.1.4'
S S 0.1246 0.1234 'International Tables Vol C Tables 4.2.6.8 and 6.1.1.4'
F F 0.0171 0.0103 'International Tables Vol C Tables 4.2.6.8 and 6.1.1.4'

loop_
_geom_angle_atom_site_label_1
_geom_angle_atom_site_label_2
_geom_angle_atom_site_label_3
_geom_angle_site_symmetry_1
_geom_angle_site_symmetry_3
_geom_angle
_geom_angle_publ_flag
N1 Ag1 N4 . 2_666 166.90(12) y
N1 Ag1 Ag1 . 2_656 90.05(9) y
N4 Ag1 Ag1 2_666 2_656 96.21(10) y
C5 N1 C1 . . 117.7(3) ?
C5 N1 Ag1 . . 118.4(3) y
C1 N1 Ag1 . . 123.9(3) y
C6 N2 N3 . . 106.5(3) ?
C7 N3 N2 . . 105.6(3) ?
C11 N4 C12 . . 117.9(4) ?
C11 N4 Ag1 . 2_666 121.8(3) y
C12 N4 Ag1 . 2_666 120.3(3) y
N1 C1 C2 . . 122.7(4) ?
N1 C1 H1 . . 118.6 ?
C2 C1 H1 . . 118.6 ?
C1 C2 C3 . . 119.5(4) ?
C1 C2 H2 . . 120.3 ?
C3 C2 H2 . . 120.3 ?
C4 C3 C2 . . 118.1(4) ?
C4 C3 H3 . . 120.9 ?
C2 C3 H3 . . 120.9 ?
C5 C4 C3 . . 119.0(4) ?
C5 C4 C6 . . 121.0(3) ?
C3 C4 C6 . . 120.1(4) ?
N1 C5 C4 . . 123.0(4) ?
N1 C5 H5 . . 118.5 ?
C4 C5 H5 . . 118.5 ?
N2 C6 O1 . . 112.5(4) ?
N2 C6 C4 . . 127.4(4) ?
O1 C6 C4 . . 120.1(3) ?
N3 C7 O1 . . 113.0(4) ?
N3 C7 C8 . . 128.0(4) ?
O1 C7 C8 . . 119.1(3) ?
C12 C8 C9 . . 118.5(4) ?
C12 C8 C7 . . 121.8(3) ?
C9 C8 C7 . . 119.7(4) ?
C10 C9 C8 . . 118.1(4) ?
C10 C9 H9 . . 120.9 ?
C8 C9 H9 . . 120.9 ?
C9 C10 C11 . . 120.0(4) ?
C9 C10 H10 . . 120.0 ?
C11 C10 H10 . . 120.0 ?
N4 C11 C10 . . 122.7(4) ?
N4 C11 H11 . . 118.7 ?
C10 C11 H11 . . 118.7 ?
N4 C12 C8 . . 122.8(4) ?
N4 C12 H12 . . 118.6 ?
C8 C12 H12 . . 118.6 ?
F2 C13 F3 . . 107.3(6) ?
F2 C13 F1 . . 105.2(5) ?
F3 C13 F1 . . 108.1(6) ?
F2 C13 S1 . . 112.8(4) ?
F3 C13 S1 . . 112.5(4) ?
F1 C13 S1 . . 110.7(5) ?
C6 O1 C7 . . 102.5(3) ?
O4 S1 O2 . . 116.7(3) ?
O4 S1 O3 . . 113.9(3) ?
O2 S1 O3 . . 114.0(3) ?
O4 S1 C13 . . 103.2(3) ?
O2 S1 C13 . . 104.3(3) ?
O3 S1 C13 . . 102.3(3) ?

loop_
_geom_bond_atom_site_label_1
_geom_bond_atom_site_label_2
_geom_bond_site_symmetry_2
_geom_bond_distance
_geom_bond_publ_flag
Ag1 N1 . 2.166(3) y
Ag1 N4 2_666 2.167(3) y
Ag1 Ag1 2_656 3.3792(8) y
Ag1 O3 2_666 2.763(6) y
N1 C5 . 1.334(5) ?
N1 C1 . 1.344(5) ?
N2 C6 . 1.276(5) ?
N2 N3 . 1.408(5) ?
N3 C7 . 1.278(5) ?
N4 C11 . 1.338(5) ?
N4 C12 . 1.340(5) ?
N4 Ag1 2_666 2.167(3) y
C1 C2 . 1.365(6) ?
C1 H1 . 0.9300 ?
C2 C3 . 1.385(6) ?
C2 H2 . 0.9300 ?
C3 C4 . 1.383(6) ?
C3 H3 . 0.9300 ?
C4 C5 . 1.375(5) ?
C4 C6 . 1.458(6) ?
C5 H5 . 0.9300 ?
C6 O1 . 1.356(5) ?
C7 O1 . 1.356(5) ?
C7 C8 . 1.452(6) ?
C8 C12 . 1.376(6) ?
C8 C9 . 1.401(6) ?
C9 C10 . 1.366(6) ?
C9 H9 . 0.9300 ?
C10 C11 . 1.368(7) ?
C10 H10 . 0.9300 ?
C11 H11 . 0.9300 ?
C12 H12 . 0.9300 ?
C13 F2 . 1.290(7) ?
C13 F3 . 1.295(7) ?
C13 F1 . 1.341(8) ?
C13 S1 . 1.802(6) ?
O2 S1 . 1.409(5) ?
O3 S1 . 1.425(4) ?
O4 S1 . 1.409(4) ?

loop_
_geom_torsion_atom_site_label_1
_geom_torsion_atom_site_label_2
_geom_torsion_atom_site_label_3
_geom_torsion_atom_site_label_4
_geom_torsion_site_symmetry_1
_geom_torsion
N4 Ag1 N1 C5 2_666 18.0(7)
Ag1 Ag1 N1 C5 2_656 -100.7(3)
N4 Ag1 N1 C1 2_666 -162.3(5)
Ag1 Ag1 N1 C1 2_656 78.9(3)
C6 N2 N3 C7 . -0.1(5)
C5 N1 C1 C2 . 0.4(7)
Ag1 N1 C1 C2 . -179.3(3)
N1 C1 C2 C3 . -0.6(7)
C1 C2 C3 C4 . 0.6(7)
C2 C3 C4 C5 . -0.3(7)
C2 C3 C4 C6 . 178.7(4)
C1 N1 C5 C4 . -0.1(6)
Ag1 N1 C5 C4 . 179.6(3)
C3 C4 C5 N1 . 0.0(6)
C6 C4 C5 N1 . -178.9(4)
N3 N2 C6 O1 . 0.1(5)
N3 N2 C6 C4 . -177.7(4)
C5 C4 C6 N2 . 175.5(4)
C3 C4 C6 N2 . -3.4(7)
C5 C4 C6 O1 . -2.1(6)
C3 C4 C6 O1 . 178.9(4)
N2 N3 C7 O1 . 0.1(5)
N2 N3 C7 C8 . 178.8(4)
N3 C7 C8 C12 . 179.9(5)
O1 C7 C8 C12 . -1.4(6)
N3 C7 C8 C9 . -0.7(7)
O1 C7 C8 C9 . 178.0(4)
C12 C8 C9 C10 . 1.8(7)
C7 C8 C9 C10 . -177.6(4)
C8 C9 C10 C11 . -1.0(8)
C12 N4 C11 C10 . 0.2(7)
Ag1 N4 C11 C10 2_666 -179.0(4)
C9 C10 C11 N4 . 0.0(8)
C11 N4 C12 C8 . 0.7(6)
Ag1 N4 C12 C8 2_666 179.9(3)
C9 C8 C12 N4 . -1.7(6)
C7 C8 C12 N4 . 177.7(4)
N2 C6 O1 C7 . -0.1(5)
C4 C6 O1 C7 . 177.9(4)
N3 C7 O1 C6 . 0.0(5)
C8 C7 O1 C6 . -178.8(4)
F2 C13 S1 O4 . -50.0(6)
F3 C13 S1 O4 . 71.4(6)
F1 C13 S1 O4 . -167.5(4)
F2 C13 S1 O2 . -172.5(5)
F3 C13 S1 O2 . -51.0(6)
F1 C13 S1 O2 . 70.0(5)
F2 C13 S1 O3 . 68.5(6)
F3 C13 S1 O3 . -170.1(5)
F1 C13 S1 O3 . -49.0(5)
